data_4026071
loop_
_publ_author_name
'Roman A. Valiulin'
'Teresa M. Arisco'
'Andrei G. Kutateladze'

_publ_contact_author_address
;Department of Chemistry and Biochemistry
University of Denver
FW Olin Hall, 202
2190 E. Iliff Ave
Denver, CO 80208
;
_publ_contact_author_email akutatel.edu
_publ_contact_author_fax 303-871-2254
_publ_contact_author_name 'Andrei Kutateladze'
_publ_contact_author_phone 303-871-2995
_publ_section_title
;
 Double-Tandem [4\p+2\p].[2\p+2\p].[4\p+2\p].[2\p+2\p] Synthetic Sequence
 with Photoprotolytic Oxametathesis and Photoepoxidation in the Chromone
 Series
;
_journal_name_full 'Journal of Organic Chemistry'
_journal_page_first 1319
_journal_page_last 1332
_journal_paper_doi 10.1021/jo102221q
_journal_volume 76
_journal_year 2011
_chemical_formula_moiety 'C16 H13 N O2'
_chemical_formula_sum 'C16 H13 N O2'
_chemical_formula_weight 251.28
_chemical_name_common none
_chemical_name_systematic
;
endo-4,5-Benzo-7-cyano-3-oxatricyclo[6.2.2.0^2,7^]
dodec-9-ene-6-one
;
_space_group_IT_number 2
_symmetry_cell_setting triclinic
_symmetry_space_group_name_Hall '-P 1'
_symmetry_space_group_name_H-M 'P -1'
_atom_sites_solution_hydrogens geom
_atom_sites_solution_primary direct
_atom_sites_solution_secondary difmap
_audit_creation_method SHELXL-97
_cell_angle_alpha 88.7440(10)
_cell_angle_beta 81.7220(10)
_cell_angle_gamma 65.2350(10)
_cell_formula_units_Z 2
_cell_length_a 6.66960(10)
_cell_length_b 7.6973(2)
_cell_length_c 12.7164(3)
_cell_measurement_reflns_used 9862
_cell_measurement_temperature 296(2)
_cell_measurement_theta_max 48.07
_cell_measurement_theta_min 2.92
_cell_volume 586.08(2)
_computing_cell_refinement 'Bruker SAINT'
_computing_data_collection 'Bruker APEX2'
_computing_data_reduction 'Bruker SAINT'
_computing_molecular_graphics 'Bruker SHELXTL'
_computing_publication_material 'Bruker SHELXTL'
_computing_structure_refinement 'SHELXL-97 (Sheldrick, 2008)'
_computing_structure_solution 'SHELXS-97 (Sheldrick, 2008)'
_diffrn_ambient_temperature 296(2)
_diffrn_detector_area_resol_mean 8.33
_diffrn_measured_fraction_theta_full 0.956
_diffrn_measured_fraction_theta_max 0.956
_diffrn_measurement_device_type 'Bruker D8 APEX II Diffractometer'
_diffrn_measurement_method '\f and \w scans'
_diffrn_radiation_monochromator graphite
_diffrn_radiation_source 'fine-focus sealed tube'
_diffrn_radiation_type MoK\a
_diffrn_radiation_wavelength 0.71073
_diffrn_reflns_av_R_equivalents 0.0224
_diffrn_reflns_av_sigmaI/netI 0.0188
_diffrn_reflns_limit_h_max 13
_diffrn_reflns_limit_h_min -13
_diffrn_reflns_limit_k_max 16
_diffrn_reflns_limit_k_min -16
_diffrn_reflns_limit_l_max 26
_diffrn_reflns_limit_l_min -25
_diffrn_reflns_number 38728
_diffrn_reflns_theta_full 48.17
_diffrn_reflns_theta_max 48.17
_diffrn_reflns_theta_min 1.62
_exptl_absorpt_coefficient_mu 0.095
_exptl_absorpt_correction_type none
_exptl_crystal_colour colourless
_exptl_crystal_density_diffrn 1.430
_exptl_crystal_description prism
_exptl_crystal_F_000 266
_exptl_crystal_size_max 0.65
_exptl_crystal_size_mid 0.36
_exptl_crystal_size_min 0.25
_refine_diff_density_max 0.783
_refine_diff_density_min -0.407
_refine_diff_density_rms 0.073
_refine_ls_extinction_method none
_refine_ls_goodness_of_fit_ref 0.832
_refine_ls_matrix_type full
_refine_ls_number_parameters 172
_refine_ls_number_reflns 10818
_refine_ls_number_restraints 0
_refine_ls_restrained_S_all 0.832
_refine_ls_R_factor_all 0.0569
_refine_ls_R_factor_gt 0.0464
_refine_ls_shift/su_max 0.001
_refine_ls_shift/su_mean 0.000
_refine_ls_structure_factor_coef Fsqd
_refine_ls_weighting_details 'calc w=1/[\s^2^(Fo^2^)+(0.1265P)^2^+0.1451P] where P=(Fo^2^+2Fc^2^)/3'
_refine_ls_weighting_scheme calc
_refine_ls_wR_factor_gt 0.1550
_refine_ls_wR_factor_ref 0.1722
_reflns_number_gt 8904
_reflns_number_total 10818
_reflns_threshold_expression >2sigma(I)
_cod_data_source_file jo102221q_si_002.cif
_cod_data_source_block cn_chromone_exo_0m
_cod_original_sg_symbol_H-M 'P -1 '
_cod_database_code 4026071

loop_
_symmetry_equiv_pos_as_xyz
'x, y, z'
'-x, -y, -z'

loop_
_atom_site_label
_atom_site_type_symbol
_atom_site_fract_x
_atom_site_fract_y
_atom_site_fract_z
_atom_site_U_iso_or_equiv
_atom_site_adp_type
_atom_site_occupancy
_atom_site_symmetry_multiplicity
_atom_site_calc_flag
_atom_site_refinement_flags
O1 O -0.13858(8) 0.29156(9) 0.62754(3) 0.02397(9) Uani 1 1 d .
O2 O 0.25463(7) 0.51041(7) 0.74411(4) 0.02072(8) Uani 1 1 d .
C100 C -0.19903(8) 0.34643(7) 0.73914(4) 0.01564(7) Uani 1 1 d .
H1 H -0.3506 0.4491 0.7498 0.019 Uiso 1 1 calc R
C7 C 0.17466(11) 0.07671(9) 0.82994(5) 0.02540(11) Uani 1 1 d .
H7 H 0.3262 -0.0001 0.8281 0.030 Uiso 1 1 calc R
C13 C 0.44444(11) 0.23918(10) 0.43786(5) 0.02383(10) Uani 1 1 d .
H13 H 0.5732 0.2276 0.3933 0.029 Uiso 1 1 calc R
C10 C -0.29191(12) 0.23570(10) 0.91600(5) 0.02382(10) Uani 1 1 d .
H10A H -0.4351 0.3460 0.9221 0.029 Uiso 1 1 calc R
H10B H -0.3135 0.1330 0.9543 0.029 Uiso 1 1 calc R
C6 C 0.29656(12) 0.17505(9) 0.40267(4) 0.02342(10) Uani 1 1 d .
H6 H 0.3286 0.1201 0.3344 0.028 Uiso 1 1 calc R
C8 C 0.03037(11) 0.01850(8) 0.78789(5) 0.02206(9) Uani 1 1 d .
H8 H 0.0744 -0.1024 0.7566 0.026 Uiso 1 1 calc R
C5 C 0.10409(11) 0.19199(8) 0.46751(4) 0.02045(9) Uani 1 1 d .
H5 H 0.0070 0.1493 0.4430 0.025 Uiso 1 1 calc R
C11 C -0.13210(11) 0.28552(8) 0.96393(4) 0.02003(8) Uani 1 1 d .
H11A H -0.0721 0.1962 1.0184 0.024 Uiso 1 1 calc R
H11B H -0.2092 0.4130 0.9974 0.024 Uiso 1 1 calc R
N1 N -0.28463(9) 0.76250(8) 0.87664(4) 0.02211(8) Uani 1 1 d .
C14 C 0.39719(9) 0.31979(8) 0.53938(4) 0.01845(8) Uani 1 1 d .
H14 H 0.4948 0.3625 0.5632 0.022 Uiso 1 1 calc R
C12 C 0.05908(9) 0.27868(8) 0.87905(4) 0.01823(8) Uani 1 1 d .
H12 H 0.1638 0.3142 0.9099 0.022 Uiso 1 1 calc R
C9 C -0.20542(9) 0.17253(8) 0.79851(4) 0.01803(8) Uani 1 1 d .
H9 H -0.3028 0.1261 0.7690 0.022 Uiso 1 1 calc R
C2 C -0.17871(8) 0.61112(7) 0.83773(4) 0.01656(7) Uani 1 1 d .
C4 C 0.05597(9) 0.27408(7) 0.57052(4) 0.01548(7) Uani 1 1 d .
C16 C 0.14995(7) 0.42948(7) 0.71259(4) 0.01395(6) Uani 1 1 d .
C3 C -0.04502(7) 0.41826(7) 0.78913(3) 0.01369(6) Uani 1 1 d .
C15 C 0.20248(8) 0.33785(6) 0.60703(3) 0.01372(6) Uani 1 1 d .

loop_
_atom_site_aniso_label
_atom_site_aniso_U_11
_atom_site_aniso_U_22
_atom_site_aniso_U_33
_atom_site_aniso_U_23
_atom_site_aniso_U_13
_atom_site_aniso_U_12
O1 0.02550(18) 0.0441(3) 0.01501(14) 0.00327(14) -0.00598(12) -0.0261(2)
O2 0.01807(15) 0.02728(18) 0.02270(16) -0.00474(13) -0.00139(12) -0.01550(14)
C100 0.01298(14) 0.01998(17) 0.01702(16) 0.00212(12) -0.00367(11) -0.00949(13)
C7 0.0215(2) 0.0205(2) 0.0231(2) 0.00609(16) 0.00025(17) 0.00058(18)
C13 0.0223(2) 0.0276(2) 0.01717(18) -0.00136(16) 0.00226(15) -0.00775(19)
C10 0.0280(2) 0.0283(2) 0.01795(19) -0.00125(16) 0.00485(17) -0.0170(2)
C6 0.0316(3) 0.0209(2) 0.01472(17) -0.00109(14) -0.00217(16) -0.0084(2)
C8 0.0266(2) 0.01468(16) 0.0229(2) -0.00095(14) -0.00034(17) -0.00773(17)
C5 0.0310(3) 0.02013(19) 0.01467(16) 0.00226(13) -0.00735(15) -0.01389(19)
C11 0.0254(2) 0.02117(19) 0.01424(16) 0.00165(13) -0.00072(14) -0.01119(17)
N1 0.02102(18) 0.02080(18) 0.02164(18) -0.00169(14) -0.00040(14) -0.00674(15)
C14 0.01538(16) 0.02206(19) 0.01717(17) 0.00055(14) 0.00022(12) -0.00798(15)
C12 0.01789(17) 0.02235(19) 0.01746(17) 0.00633(14) -0.00671(13) -0.01035(16)
C9 0.01952(18) 0.02026(18) 0.01794(17) -0.00053(13) 0.00078(13) -0.01294(16)
C2 0.01584(16) 0.01874(17) 0.01535(15) 0.00102(12) -0.00177(12) -0.00770(14)
C4 0.01943(17) 0.01746(16) 0.01348(14) 0.00322(11) -0.00532(12) -0.01079(14)
C16 0.01249(13) 0.01682(15) 0.01488(14) 0.00048(11) -0.00244(10) -0.00830(12)
C3 0.01257(13) 0.01664(15) 0.01383(13) 0.00184(11) -0.00305(10) -0.00777(12)
C15 0.01394(14) 0.01487(14) 0.01363(14) 0.00133(10) -0.00224(10) -0.00727(12)

loop_
_atom_type_symbol
_atom_type_description
_atom_type_scat_dispersion_real
_atom_type_scat_dispersion_imag
_atom_type_scat_source
C C 0.0033 0.0016 'International Tables Vol C Tables 4.2.6.8 and 6.1.1.4'
H H 0.0000 0.0000 'International Tables Vol C Tables 4.2.6.8 and 6.1.1.4'
N N 0.0061 0.0033 'International Tables Vol C Tables 4.2.6.8 and 6.1.1.4'
O O 0.0106 0.0060 'International Tables Vol C Tables 4.2.6.8 and 6.1.1.4'

loop_
_geom_angle_atom_site_label_1
_geom_angle_atom_site_label_2
_geom_angle_atom_site_label_3
_geom_angle
C4 O1 C100 123.13(4)
O1 C100 C9 107.22(4)
O1 C100 C3 116.54(4)
C9 C100 C3 109.25(4)
O1 C100 H1 107.8
C9 C100 H1 107.8
C3 C100 H1 107.8
C8 C7 C12 112.95(5)
C8 C7 H7 123.5
C12 C7 H7 123.5
C14 C13 C6 119.35(5)
C14 C13 H13 120.3
C6 C13 H13 120.3
C11 C10 C9 110.74(5)
C11 C10 H10A 109.5
C9 C10 H10A 109.5
C11 C10 H10B 109.5
C9 C10 H10B 109.5
H10A C10 H10B 108.1
C5 C6 C13 121.16(5)
C5 C6 H6 119.4
C13 C6 H6 119.4
C7 C8 C9 112.82(5)
C7 C8 H8 123.6
C9 C8 H8 123.6
C6 C5 C4 119.49(5)
C6 C5 H5 120.3
C4 C5 H5 120.3
C10 C11 C12 110.63(4)
C10 C11 H11A 109.5
C12 C11 H11A 109.5
C10 C11 H11B 109.5
C12 C11 H11B 109.5
H11A C11 H11B 108.1
C13 C14 C15 120.50(5)
C13 C14 H14 119.7
C15 C14 H14 119.7
C7 C12 C11 107.40(5)
C7 C12 C3 107.81(4)
C11 C12 C3 108.21(4)
C7 C12 H12 111.1
C11 C12 H12 111.1
C3 C12 H12 111.1
C8 C9 C10 109.41(5)
C8 C9 C100 107.92(4)
C10 C9 C100 107.53(4)
C8 C9 H9 110.6
C10 C9 H9 110.6
C100 C9 H9 110.6
N1 C2 C3 179.50(6)
O1 C4 C15 123.99(4)
O1 C4 C5 115.93(5)
C15 C4 C5 120.04(5)
O2 C16 C15 123.69(4)
O2 C16 C3 118.61(4)
C15 C16 C3 117.68(4)
C2 C3 C16 106.62(4)
C2 C3 C100 109.56(4)
C16 C3 C100 116.32(4)
C2 C3 C12 108.54(4)
C16 C3 C12 107.25(4)
C100 C3 C12 108.32(4)
C4 C15 C14 119.46(4)
C4 C15 C16 120.42(4)
C14 C15 C16 120.08(4)

loop_
_geom_bond_atom_site_label_1
_geom_bond_atom_site_label_2
_geom_bond_distance
O1 C4 1.3471(7)
O1 C100 1.4400(7)
O2 C16 1.2214(6)
C100 C9 1.5355(7)
C100 C3 1.5635(6)
C100 H1 0.9800
C7 C8 1.3902(10)
C7 C12 1.5170(9)
C7 H7 0.9300
C13 C14 1.3803(8)
C13 C6 1.4004(10)
C13 H13 0.9300
C10 C11 1.4813(9)
C10 C9 1.5331(8)
C10 H10A 0.9700
C10 H10B 0.9700
C6 C5 1.3800(9)
C6 H6 0.9300
C8 C9 1.5102(9)
C8 H8 0.9300
C5 C4 1.4013(7)
C5 H5 0.9300
C11 C12 1.5309(8)
C11 H11A 0.9700
C11 H11B 0.9700
N1 C2 1.1561(7)
C14 C15 1.4064(7)
C14 H14 0.9300
C12 C3 1.5791(7)
C12 H12 0.9800
C9 H9 0.9800
C2 C3 1.4674(7)
C4 C15 1.3977(6)
C16 C15 1.4565(6)
C16 C3 1.5400(6)
